data_7112136
loop_
_publ_author_name
'Lei Mei'
'Qun-yan Wu'
'Cai-ming Liu'
'Yu-liang Zhao'
'Zhi-fang Chai'
'Wei-qun Shi'

_publ_section_title
;
 The first case of an actinide polyrotaxane incorporating cucurbituril: a
 unique 'dragon-like' twist induced by a specific coordination pattern of
 uranium
;
_journal_name_full Chem.Commun.
_journal_page_first 3612
_journal_paper_doi 10.1039/c4cc00690a
_journal_volume 50
_journal_year 2014
_chemical_formula_sum 'C56 H74 N30 O25'
_chemical_formula_weight 1567.45
_chemical_name_systematic
; 
 ? 
;
_space_group_IT_number 15
_symmetry_space_group_name_Hall '-C 2yc'
_symmetry_space_group_name_H-M 'C 1 2/c 1'
_atom_sites_solution_hydrogens geom
_atom_sites_solution_primary direct
_atom_sites_solution_secondary difmap
_audit_creation_method SHELXL-97
_cell_angle_alpha 90.00
_cell_angle_beta 114.223(3)
_cell_angle_gamma 90.00
_cell_formula_units_Z 4
_cell_length_a 26.608(4)
_cell_length_b 20.323(3)
_cell_length_c 13.2407(18)
_cell_measurement_temperature 296(2)
_cell_volume 6529.6(16)
_computing_structure_refinement 'SHELXL-97 (Sheldrick, 1997)'
_computing_structure_solution 'SHELXS-97 (Sheldrick, 1990)'
_diffrn_ambient_temperature 296(2)
_diffrn_measured_fraction_theta_full 0.999
_diffrn_measured_fraction_theta_max 0.999
_diffrn_radiation_monochromator graphite
_diffrn_radiation_source 'fine-focus sealed tube'
_diffrn_radiation_type MoK\a
_diffrn_radiation_wavelength 0.71073
_diffrn_reflns_av_R_equivalents 0.0514
_diffrn_reflns_av_sigmaI/netI 0.0555
_diffrn_reflns_limit_h_max 31
_diffrn_reflns_limit_h_min -31
_diffrn_reflns_limit_k_max 24
_diffrn_reflns_limit_k_min -24
_diffrn_reflns_limit_l_max 15
_diffrn_reflns_limit_l_min -12
_diffrn_reflns_number 18581
_diffrn_reflns_theta_full 25.01
_diffrn_reflns_theta_max 25.01
_diffrn_reflns_theta_min 1.68
_exptl_absorpt_coefficient_mu 0.128
_exptl_crystal_density_diffrn 1.594
_exptl_crystal_density_method 'not measured'
_exptl_crystal_F_000 3280
_refine_diff_density_max 1.215
_refine_diff_density_min -0.555
_refine_diff_density_rms 0.071
_refine_ls_extinction_coef 0.0010(3)
_refine_ls_extinction_expression Fc^*^=kFc[1+0.001xFc^2^\l^3^/sin(2\q)]^-1/4^
_refine_ls_extinction_method SHELXL
_refine_ls_goodness_of_fit_ref 1.049
_refine_ls_hydrogen_treatment mixed
_refine_ls_matrix_type full
_refine_ls_number_parameters 503
_refine_ls_number_reflns 5738
_refine_ls_number_restraints 0
_refine_ls_restrained_S_all 1.049
_refine_ls_R_factor_all 0.1160
_refine_ls_R_factor_gt 0.0744
_refine_ls_shift/su_max 0.001
_refine_ls_shift/su_mean 0.000
_refine_ls_structure_factor_coef Fsqd
_refine_ls_weighting_details 'calc w=1/[\s^2^(Fo^2^)+(0.1322P)^2^+7.1931P] where P=(Fo^2^+2Fc^2^)/3'
_refine_ls_weighting_scheme calc
_refine_ls_wR_factor_gt 0.2090
_refine_ls_wR_factor_ref 0.2466
_reflns_number_gt 3408
_reflns_number_total 5738
_reflns_threshold_expression >2sigma(I)
_cod_data_source_file c4cc00690a.cif
_cod_data_source_block 1
_cod_original_cell_volume 6529.6(15)
_cod_original_sg_symbol_H-M C2/c
_cod_database_code 7112136

loop_
_symmetry_equiv_pos_as_xyz
'x, y, z'
'-x, y, -z+1/2'
'x+1/2, y+1/2, z'
'-x+1/2, y+1/2, -z+1/2'
'-x, -y, -z'
'x, -y, z-1/2'
'-x+1/2, -y+1/2, -z'
'x+1/2, -y+1/2, z-1/2'

loop_
_atom_site_label
_atom_site_type_symbol
_atom_site_fract_x
_atom_site_fract_y
_atom_site_fract_z
_atom_site_U_iso_or_equiv
_atom_site_adp_type
_atom_site_occupancy
_atom_site_symmetry_multiplicity
_atom_site_calc_flag
_atom_site_refinement_flags
C1 C 0.07088(16) 0.2090(2) 0.3339(4) 0.0474(10) Uani 1 1 d .
C2 C 0.05452(16) 0.2468(2) 0.4941(4) 0.0511(11) Uani 1 1 d .
H2A H 0.0286 0.2280 0.5204 0.061 Uiso 1 1 calc R
H2B H 0.0358 0.2820 0.4430 0.061 Uiso 1 1 calc R
C3 C 0.12643(16) 0.3313(2) 0.5823(4) 0.0472(10) Uani 1 1 d .
C4 C 0.18621(17) 0.41186(19) 0.7166(4) 0.0512(11) Uani 1 1 d .
H4A H 0.1640 0.4417 0.6580 0.061 Uiso 1 1 calc R
H4B H 0.1824 0.4248 0.7836 0.061 Uiso 1 1 calc R
C5 C 0.25883(17) 0.45015(18) 0.6614(3) 0.0460(10) Uani 1 1 d .
C6 C 0.34600(18) 0.4818(2) 0.6487(4) 0.0504(10) Uani 1 1 d .
H6A H 0.3777 0.5047 0.7023 0.060 Uiso 1 1 calc R
H6B H 0.3230 0.5140 0.5959 0.060 Uiso 1 1 calc R
C7 C 0.33962(17) 0.42094(19) 0.8114(3) 0.0465(10) Uani 1 1 d .
H7A H 0.3634 0.4510 0.8691 0.056 Uiso 1 1 calc R
C8 C 0.28928(17) 0.39890(18) 0.8332(3) 0.0464(10) Uani 1 1 d .
H8A H 0.2887 0.4197 0.8994 0.056 Uiso 1 1 calc R
C9 C 0.16560(17) 0.2968(2) 0.7676(3) 0.0487(10) Uani 1 1 d .
H9A H 0.1543 0.3156 0.8233 0.058 Uiso 1 1 calc R
C10 C 0.12430(17) 0.24428(19) 0.6957(3) 0.0482(10) Uani 1 1 d .
H10A H 0.0963 0.2341 0.7236 0.058 Uiso 1 1 calc R
C11 C 0.07492(16) 0.12700(19) 0.4620(3) 0.0460(10) Uani 1 1 d .
H11A H 0.0425 0.1107 0.4716 0.055 Uiso 1 1 calc R
C12 C 0.08027(16) 0.0948(2) 0.3614(3) 0.0482(10) Uani 1 1 d .
H12A H 0.0518 0.0614 0.3270 0.058 Uiso 1 1 calc R
C13 C 0.15845(17) 0.06995(19) 0.5219(4) 0.0456(10) Uani 1 1 d .
C14 C 0.13726(19) 0.1222(2) 0.6677(3) 0.0526(11) Uani 1 1 d .
H14C H 0.1640 0.0903 0.7139 0.063 Uiso 1 1 calc R
H14D H 0.1039 0.1167 0.6795 0.063 Uiso 1 1 calc R
C15 C 0.21239(19) 0.1980(2) 0.7761(3) 0.0503(10) Uani 1 1 d .
C16 C 0.26799(18) 0.2873(2) 0.8955(3) 0.0510(10) Uani 1 1 d .
H16A H 0.2609 0.3135 0.9494 0.061 Uiso 1 1 calc R
H16B H 0.2921 0.2514 0.9349 0.061 Uiso 1 1 calc R
C17 C 0.34325(17) 0.3067(2) 0.8378(3) 0.0454(10) Uani 1 1 d .
C18 C 0.42267(16) 0.3551(2) 0.8173(3) 0.0511(11) Uani 1 1 d .
H18A H 0.4430 0.3938 0.8553 0.061 Uiso 1 1 calc R
H18B H 0.4407 0.3170 0.8615 0.061 Uiso 1 1 calc R
C19 C 0.0754(3) 0.4262(3) -0.1188(5) 0.0872(18) Uani 1 1 d .
C20 C 0.0677(2) 0.4223(2) -0.0166(4) 0.0630(13) Uani 1 1 d .
C21 C 0.0148(2) 0.4192(2) -0.0205(4) 0.0679(14) Uani 1 1 d .
H21A H -0.0158 0.4189 -0.0880 0.081 Uiso 1 1 calc R
C22 C 0.0083(2) 0.4165(2) 0.0774(4) 0.0658(13) Uani 1 1 d .
H22A H -0.0268 0.4154 0.0765 0.079 Uiso 1 1 calc R
C23 C 0.05471(19) 0.4153(2) 0.1782(4) 0.0600(12) Uani 1 1 d .
H23A H 0.0502 0.4127 0.2441 0.072 Uiso 1 1 calc R
C24 C 0.10683(17) 0.41791(19) 0.1809(3) 0.0475(10) Uani 1 1 d .
C25 C 0.11367(19) 0.4222(2) 0.0831(4) 0.0593(12) Uani 1 1 d .
H25A H 0.1488 0.4250 0.0843 0.071 Uiso 1 1 calc R
C26 C 0.15632(18) 0.4124(2) 0.2891(4) 0.0529(11) Uani 1 1 d .
H26A H 0.1887 0.4285 0.2809 0.063 Uiso 1 1 calc R
H26B H 0.1510 0.4387 0.3450 0.063 Uiso 1 1 calc R
C27 C 0.21574(17) 0.3288(2) 0.4205(3) 0.0495(10) Uani 1 1 d .
H27A H 0.2162 0.3542 0.4829 0.059 Uiso 1 1 calc R
H27B H 0.2466 0.3430 0.4047 0.059 Uiso 1 1 calc R
C28 C 0.22264(18) 0.2564(2) 0.4515(4) 0.0567(12) Uani 1 1 d .
H28A H 0.1928 0.2425 0.4707 0.068 Uiso 1 1 calc R
H28B H 0.2207 0.2307 0.3883 0.068 Uiso 1 1 calc R
N1 N 0.07397(14) 0.14981(16) 0.2879(3) 0.0495(9) Uani 1 1 d .
N2 N 0.07002(13) 0.19663(16) 0.4348(3) 0.0493(9) Uani 1 1 d .
N3 N 0.10049(14) 0.27448(16) 0.5875(3) 0.0511(9) Uani 1 1 d .
N4 N 0.16506(13) 0.34556(16) 0.6872(3) 0.0480(9) Uani 1 1 d .
N5 N 0.24335(14) 0.41864(16) 0.7343(3) 0.0489(9) Uani 1 1 d .
N6 N 0.31507(14) 0.45308(16) 0.7054(3) 0.0488(9) Uani 1 1 d .
N7 N 0.36760(13) 0.35917(15) 0.8122(3) 0.0470(8) Uani 1 1 d .
N8 N 0.29630(14) 0.32768(16) 0.8457(3) 0.0486(9) Uani 1 1 d .
N9 N 0.21639(14) 0.25993(16) 0.8180(3) 0.0498(9) Uani 1 1 d .
N10 N 0.15878(14) 0.18797(16) 0.7023(3) 0.0493(9) Uani 1 1 d .
N11 N 0.12523(14) 0.10856(17) 0.5537(3) 0.0500(9) Uani 1 1 d .
N12 N 0.13514(14) 0.06606(16) 0.4092(3) 0.0462(8) Uani 1 1 d .
N13 N 0.0805(3) 0.4289(4) -0.1993(5) 0.124(2) Uani 1 1 d .
N14 N 0.16427(14) 0.34178(16) 0.3239(3) 0.0490(9) Uani 1 1 d .
H14A H 0.1358 0.3290 0.3394 0.059 Uiso 1 1 calc R
H14B H 0.1636 0.3172 0.2669 0.059 Uiso 1 1 calc R
N15 N 0.5094(4) 0.5565(5) 0.8886(6) 0.143(3) Uani 1 1 d .
O1W O 0.2184(2) 0.4027(2) -0.0085(3) 0.1012(14) Uani 1 1 d .
O1 O 0.06746(12) 0.26278(14) 0.2914(3) 0.0576(8) Uani 1 1 d .
O2 O 0.11645(12) 0.36498(14) 0.5008(3) 0.0562(8) Uani 1 1 d .
O2W O 0.6163(4) 0.6467(4) 0.9030(5) 0.223(4) Uani 1 1 d .
O3 O 0.22757(12) 0.47278(15) 0.5717(2) 0.0587(8) Uani 1 1 d .
O3W O -0.0988(5) 0.2667(6) 0.5845(7) 0.265(5) Uani 1 1 d .
O4 O 0.36041(13) 0.25017(14) 0.8514(2) 0.0569(8) Uani 1 1 d .
O4W O 0.0000 0.2586(8) 0.7500 0.295(8) Uani 1 2 d S
O5 O 0.24969(13) 0.15767(15) 0.8014(3) 0.0627(9) Uani 1 1 d .
O6 O 0.20121(12) 0.04392(13) 0.5840(2) 0.0553(8) Uani 1 1 d .
O7 O 0.5099(5) 0.6291(5) 0.8972(7) 0.247(5) Uani 1 1 d .
O8 O 0.5662(3) 0.5532(5) 0.9304(6) 0.201(4) Uani 1 1 d .
O9 O 0.4719(2) 0.5131(3) 0.8703(5) 0.129(2) Uani 1 1 d .
H1WA H 0.2233 0.4438 0.0112 0.155 Uiso 1 1 d R
H1WB H 0.2314 0.3867 0.0574 0.155 Uiso 1 1 d R
H2WA H 0.6188 0.6175 0.8575 0.155 Uiso 1 1 d R
H4WB H 0.0206 0.2274 0.7862 0.194 Uiso 0.50 1 d PR
H3WB H -0.0908 0.2965 0.5486 0.194 Uiso 1 1 d R
H4WA H 0.0132 0.2970 0.7304 0.194 Uiso 0.50 1 d PR
H3WA H -0.0719 0.2490 0.5732 0.194 Uiso 1 1 d R
H2WB H 0.6443 0.6691 0.9474 0.194 Uiso 1 1 d R

loop_
_atom_site_aniso_label
_atom_site_aniso_U_11
_atom_site_aniso_U_22
_atom_site_aniso_U_33
_atom_site_aniso_U_23
_atom_site_aniso_U_13
_atom_site_aniso_U_12
C1 0.034(2) 0.048(3) 0.057(3) 0.003(2) 0.0157(19) -0.0001(17)
C2 0.037(2) 0.049(2) 0.067(3) -0.001(2) 0.021(2) -0.0005(18)
C3 0.040(2) 0.046(2) 0.055(3) 0.000(2) 0.020(2) 0.0045(18)
C4 0.049(2) 0.038(2) 0.068(3) -0.0051(19) 0.026(2) 0.0002(18)
C5 0.050(2) 0.033(2) 0.047(2) -0.0051(17) 0.012(2) 0.0002(17)
C6 0.057(2) 0.037(2) 0.056(3) -0.0009(18) 0.022(2) 0.0008(19)
C7 0.052(2) 0.040(2) 0.042(2) -0.0054(17) 0.0138(19) -0.0030(18)
C8 0.057(2) 0.036(2) 0.044(2) -0.0074(17) 0.018(2) -0.0041(18)
C9 0.052(2) 0.049(2) 0.050(2) -0.0018(18) 0.027(2) -0.0037(19)
C10 0.050(2) 0.046(2) 0.053(3) 0.0005(18) 0.026(2) -0.0030(19)
C11 0.040(2) 0.044(2) 0.053(2) -0.0007(18) 0.018(2) -0.0080(17)
C12 0.040(2) 0.046(2) 0.054(3) -0.0025(19) 0.014(2) -0.0062(17)
C13 0.049(2) 0.034(2) 0.054(3) 0.0027(18) 0.020(2) -0.0107(18)
C14 0.066(3) 0.040(2) 0.053(3) 0.0043(18) 0.026(2) -0.0061(19)
C15 0.060(3) 0.046(2) 0.046(2) 0.0021(19) 0.023(2) -0.007(2)
C16 0.058(3) 0.051(2) 0.041(2) 0.0039(18) 0.017(2) -0.004(2)
C17 0.049(2) 0.046(2) 0.035(2) -0.0024(17) 0.0107(18) -0.0038(19)
C18 0.038(2) 0.058(3) 0.046(2) 0.0003(19) 0.0061(19) 0.0023(18)
C19 0.079(4) 0.119(5) 0.056(3) 0.015(3) 0.021(3) 0.021(3)
C20 0.065(3) 0.069(3) 0.048(3) 0.008(2) 0.016(2) 0.014(2)
C21 0.060(3) 0.063(3) 0.062(3) 0.008(2) 0.006(3) 0.005(2)
C22 0.048(3) 0.071(3) 0.074(4) 0.005(3) 0.019(3) -0.001(2)
C23 0.060(3) 0.063(3) 0.059(3) 0.002(2) 0.027(2) -0.006(2)
C24 0.049(2) 0.036(2) 0.053(3) 0.0060(17) 0.016(2) 0.0001(17)
C25 0.054(3) 0.067(3) 0.056(3) 0.012(2) 0.022(2) 0.005(2)
C26 0.056(3) 0.042(2) 0.053(3) 0.0045(19) 0.014(2) 0.0001(19)
C27 0.044(2) 0.054(3) 0.042(2) 0.0051(18) 0.0090(19) 0.0016(18)
C28 0.053(2) 0.049(3) 0.054(3) 0.008(2) 0.008(2) 0.0004(19)
N1 0.0488(19) 0.045(2) 0.052(2) 0.0042(15) 0.0188(17) 0.0040(15)
N2 0.048(2) 0.044(2) 0.057(2) 0.0002(16) 0.0225(18) -0.0005(15)
N3 0.0468(19) 0.044(2) 0.059(2) -0.0028(16) 0.0182(18) -0.0057(16)
N4 0.0458(19) 0.0427(19) 0.052(2) 0.0003(15) 0.0166(17) -0.0051(15)
N5 0.0469(19) 0.0440(19) 0.053(2) 0.0054(15) 0.0180(17) -0.0003(15)
N6 0.0465(19) 0.048(2) 0.048(2) 0.0059(15) 0.0164(17) -0.0025(15)
N7 0.0467(19) 0.0406(19) 0.050(2) 0.0014(14) 0.0167(17) 0.0012(15)
N8 0.056(2) 0.0384(18) 0.053(2) -0.0013(15) 0.0239(18) -0.0041(15)
N9 0.050(2) 0.045(2) 0.051(2) -0.0031(16) 0.0175(17) -0.0035(15)
N10 0.052(2) 0.0434(19) 0.051(2) 0.0003(15) 0.0202(18) -0.0055(15)
N11 0.052(2) 0.048(2) 0.048(2) -0.0010(15) 0.0186(17) 0.0006(16)
N12 0.0467(19) 0.0407(18) 0.047(2) -0.0002(15) 0.0153(16) -0.0041(14)
N13 0.107(4) 0.197(7) 0.065(4) 0.023(4) 0.034(3) 0.031(4)
N14 0.049(2) 0.0431(19) 0.048(2) 0.0053(15) 0.0126(17) 0.0002(15)
N15 0.124(6) 0.180(8) 0.134(6) 0.008(5) 0.061(5) 0.038(6)
O1W 0.135(4) 0.092(3) 0.081(3) -0.013(2) 0.049(3) 0.009(3)
O1 0.0542(18) 0.0488(18) 0.066(2) 0.0103(15) 0.0209(16) 0.0042(14)
O2 0.0476(17) 0.0568(18) 0.0577(19) 0.0110(15) 0.0151(15) -0.0001(13)
O2W 0.318(11) 0.234(8) 0.086(4) -0.047(4) 0.053(5) -0.052(7)
O3 0.0567(18) 0.0555(19) 0.0546(19) 0.0077(14) 0.0133(16) 0.0013(14)
O3W 0.355(14) 0.298(12) 0.168(8) -0.025(7) 0.133(9) -0.020(10)
O4 0.0681(19) 0.0406(17) 0.0577(19) 0.0033(13) 0.0214(16) 0.0058(14)
O4W 0.229(14) 0.255(17) 0.37(2) 0.000 0.096(15) 0.000
O5 0.066(2) 0.0477(17) 0.065(2) 0.0007(14) 0.0170(17) 0.0100(15)
O6 0.0542(18) 0.0460(17) 0.0588(19) 0.0089(14) 0.0163(16) 0.0064(13)
O7 0.346(13) 0.226(9) 0.183(7) 0.023(6) 0.124(8) 0.185(9)
O8 0.133(5) 0.307(10) 0.138(5) -0.024(6) 0.030(4) 0.096(6)
O9 0.101(4) 0.111(4) 0.148(5) -0.025(3) 0.023(3) -0.031(3)

loop_
_atom_type_symbol
_atom_type_description
_atom_type_scat_dispersion_real
_atom_type_scat_dispersion_imag
_atom_type_scat_source
C C 0.0033 0.0016 'International Tables Vol C Tables 4.2.6.8 and 6.1.1.4'
H H 0.0000 0.0000 'International Tables Vol C Tables 4.2.6.8 and 6.1.1.4'
N N 0.0061 0.0033 'International Tables Vol C Tables 4.2.6.8 and 6.1.1.4'
O O 0.0106 0.0060 'International Tables Vol C Tables 4.2.6.8 and 6.1.1.4'

loop_
_geom_angle_atom_site_label_1
_geom_angle_atom_site_label_2
_geom_angle_atom_site_label_3
_geom_angle
_geom_angle_site_symmetry_1
_geom_angle_site_symmetry_3
O1 C1 N1 126.3(4) . .
O1 C1 N2 126.1(4) . .
N1 C1 N2 107.6(4) . .
N2 C2 N3 114.1(3) . .
O2 C3 N3 126.4(4) . .
O2 C3 N4 125.4(4) . .
N3 C3 N4 108.2(4) . .
N5 C4 N4 113.4(3) . .
O3 C5 N5 125.7(4) . .
O3 C5 N6 125.9(4) . .
N5 C5 N6 108.4(3) . .
N6 C6 N12 113.5(3) . 7_556
N6 C7 N7 115.1(3) . .
N6 C7 C8 103.4(3) . .
N7 C7 C8 103.2(3) . .
N5 C8 N8 113.7(3) . .
N5 C8 C7 103.1(3) . .
N8 C8 C7 103.2(3) . .
N9 C9 N4 114.7(3) . .
N9 C9 C10 102.6(3) . .
N4 C9 C10 103.2(3) . .
N3 C10 N10 113.9(3) . .
N3 C10 C9 103.2(3) . .
N10 C10 C9 103.7(3) . .
N11 C11 N2 114.9(3) . .
N11 C11 C12 103.6(3) . .
N2 C11 C12 103.3(3) . .
N1 C12 N12 114.9(3) . .
N1 C12 C11 103.2(3) . .
N12 C12 C11 103.1(3) . .
O6 C13 N12 126.4(4) . .
O6 C13 N11 125.6(4) . .
N12 C13 N11 108.0(3) . .
N11 C14 N10 113.5(3) . .
O5 C15 N9 126.1(4) . .
O5 C15 N10 125.8(4) . .
N9 C15 N10 108.1(4) . .
N8 C16 N9 114.6(3) . .
O4 C17 N7 125.9(4) . .
O4 C17 N8 125.6(4) . .
N7 C17 N8 108.6(3) . .
N1 C18 N7 115.2(3) 7_556 .
N13 C19 C20 178.9(8) . .
C25 C20 C21 121.4(5) . .
C25 C20 C19 118.7(5) . .
C21 C20 C19 119.8(5) . .
C22 C21 C20 118.9(5) . .
C21 C22 C23 119.8(5) . .
C24 C23 C22 120.8(5) . .
C23 C24 C25 119.8(4) . .
C23 C24 C26 120.3(4) . .
C25 C24 C26 119.8(4) . .
C24 C25 C20 119.2(4) . .
N14 C26 C24 108.9(3) . .
N14 C27 C28 112.2(3) . .
C28 C28 C27 111.3(4) 7_556 .
C1 N1 C18 122.2(4) . 7_556
C1 N1 C12 113.0(4) . .
C18 N1 C12 124.3(4) 7_556 .
C1 N2 C2 121.5(4) . .
C1 N2 C11 112.6(3) . .
C2 N2 C11 124.7(4) . .
C3 N3 C10 112.7(3) . .
C3 N3 C2 123.6(4) . .
C10 N3 C2 123.7(3) . .
C3 N4 C9 112.0(3) . .
C3 N4 C4 120.9(3) . .
C9 N4 C4 123.4(4) . .
C5 N5 C8 112.9(3) . .
C5 N5 C4 122.4(3) . .
C8 N5 C4 124.5(4) . .
C5 N6 C7 112.1(3) . .
C5 N6 C6 123.6(3) . .
C7 N6 C6 124.2(3) . .
C17 N7 C18 121.5(3) . .
C17 N7 C7 112.5(3) . .
C18 N7 C7 123.8(3) . .
C17 N8 C16 121.5(3) . .
C17 N8 C8 112.4(3) . .
C16 N8 C8 123.3(4) . .
C15 N9 C16 122.5(4) . .
C15 N9 C9 112.9(3) . .
C16 N9 C9 124.2(3) . .
C15 N10 C10 111.9(3) . .
C15 N10 C14 121.4(4) . .
C10 N10 C14 123.4(3) . .
C13 N11 C14 122.7(4) . .
C13 N11 C11 112.5(3) . .
C14 N11 C11 124.4(4) . .
C13 N12 C6 121.1(3) . 7_556
C13 N12 C12 112.2(4) . .
C6 N12 C12 122.9(3) 7_556 .
C27 N14 C26 114.0(3) . .
O9 N15 O8 133.1(9) . .
O9 N15 O7 133.2(8) . .
O8 N15 O7 92.5(8) . .

loop_
_geom_bond_atom_site_label_1
_geom_bond_atom_site_label_2
_geom_bond_distance
_geom_bond_site_symmetry_2
C1 O1 1.216(5) .
C1 N1 1.366(5) .
C1 N2 1.369(6) .
C2 N2 1.445(5) .
C2 N3 1.450(5) .
C3 O2 1.212(5) .
C3 N3 1.362(5) .
C3 N4 1.377(5) .
C4 N5 1.447(5) .
C4 N4 1.451(5) .
C5 O3 1.226(5) .
C5 N5 1.356(5) .
C5 N6 1.366(5) .
C6 N6 1.445(5) .
C6 N12 1.450(5) 7_556
C7 N6 1.439(5) .
C7 N7 1.458(5) .
C7 C8 1.548(6) .
C8 N5 1.434(5) .
C8 N8 1.460(5) .
C9 N9 1.447(5) .
C9 N4 1.450(5) .
C9 C10 1.548(6) .
C10 N3 1.444(5) .
C10 N10 1.447(5) .
C11 N11 1.440(5) .
C11 N2 1.453(5) .
C11 C12 1.541(6) .
C12 N1 1.446(5) .
C12 N12 1.455(5) .
C13 O6 1.218(5) .
C13 N12 1.363(5) .
C13 N11 1.371(6) .
C14 N11 1.435(5) .
C14 N10 1.453(5) .
C15 O5 1.223(5) .
C15 N9 1.362(5) .
C15 N10 1.374(5) .
C16 N8 1.443(5) .
C16 N9 1.446(5) .
C17 O4 1.221(5) .
C17 N7 1.362(5) .
C17 N8 1.364(5) .
C18 N1 1.435(6) 7_556
C18 N7 1.441(5) .
C19 N13 1.130(8) .
C19 C20 1.452(8) .
C20 C25 1.384(6) .
C20 C21 1.389(7) .
C21 C22 1.376(7) .
C22 C23 1.397(6) .
C23 C24 1.373(6) .
C24 C25 1.383(6) .
C24 C26 1.500(6) .
C26 N14 1.495(5) .
C27 N14 1.464(5) .
C27 C28 1.518(6) .
C28 C28 1.518(8) 7_556
N1 C18 1.435(6) 7_556
N12 C6 1.450(5) 7_556
N15 O9 1.279(10) .
N15 O8 1.380(9) .
N15 O7 1.481(12) .
